data_7025467
loop_
_publ_author_name
'Jones, Roderick C.'
'Canty, Allan J.'
'Caradoc-Davies, Tom'
'Davies, Noel W.'
'Gardiner, Michael G.'
'Marriott, Philip J.'
'R\"uhle, Christian P G'
'Tolhurst, Vicki-Anne'

_publ_section_title
;
 A new mechanistic pathway under Sonogashira reaction protocol involving
 multiple acetylene insertions.
;
_journal_issue 16
_journal_name_full 'Dalton transactions (Cambridge, England : 2003)'
_journal_page_first 3799
_journal_page_last 3801
_journal_paper_doi 10.1039/c001109f
_journal_volume 39
_journal_year 2010
_chemical_formula_moiety 'C30 H21 N O2'
_chemical_formula_sum 'C30 H21 N O2'
_chemical_formula_weight 427.48
_chemical_name_systematic
;
?
;
_space_group_IT_number 2
_symmetry_cell_setting triclinic
_symmetry_Int_Tables_number 2
_symmetry_space_group_name_Hall '-P 1'
_symmetry_space_group_name_H-M 'P -1'
_atom_sites_solution_hydrogens geom
_atom_sites_solution_primary direct
_atom_sites_solution_secondary difmap
_audit_creation_method SHELXL-97
_cell_angle_alpha 87.032(11)
_cell_angle_beta 77.218(13)
_cell_angle_gamma 66.155(17)
_cell_formula_units_Z 2
_cell_length_a 10.588(4)
_cell_length_b 10.867(5)
_cell_length_c 10.920(4)
_cell_measurement_reflns_used 4953
_cell_measurement_temperature 100(2)
_cell_measurement_theta_max 27.77
_cell_measurement_theta_min 2.20
_cell_volume 1119.7(8)
_computing_cell_refinement XDS
_computing_data_collection BLU-ICE
_computing_data_reduction XDS
_computing_molecular_graphics
;
'X-SEED (Barbour, 2008) and ORTEPIII (Farrugia, 2008)'
;
_computing_publication_material 'WinGX (Farrugia, 1999)'
_computing_structure_refinement 'SHELXL-97 (Sheldrick, 1997)'
_computing_structure_solution 'SHELXS-97 (Sheldrick, 1990)'
_diffrn_ambient_temperature 100(2)
_diffrn_detector_area_resol_mean 'ADSC Q315'
_diffrn_measured_fraction_theta_full 0.870
_diffrn_measured_fraction_theta_max 0.870
_diffrn_measurement_device_type '3-ID1 Australian Synchrotron'
_diffrn_measurement_method Rotation
_diffrn_radiation_monochromator Si<111>
_diffrn_radiation_source 'Synchrotron ID'
_diffrn_radiation_type Synchrotron
_diffrn_radiation_wavelength 0.76207
_diffrn_reflns_av_R_equivalents 0.0579
_diffrn_reflns_av_sigmaI/netI 0.0834
_diffrn_reflns_limit_h_max 12
_diffrn_reflns_limit_h_min -12
_diffrn_reflns_limit_k_max 13
_diffrn_reflns_limit_k_min -12
_diffrn_reflns_limit_l_max 13
_diffrn_reflns_limit_l_min -13
_diffrn_reflns_number 7122
_diffrn_reflns_theta_full 27.77
_diffrn_reflns_theta_max 27.77
_diffrn_reflns_theta_min 2.20
_exptl_absorpt_coefficient_mu 0.079
_exptl_absorpt_correction_type none
_exptl_crystal_colour yellow
_exptl_crystal_density_diffrn 1.268
_exptl_crystal_density_method 'not measured'
_exptl_crystal_description rod
_exptl_crystal_F_000 448
_exptl_crystal_size_max 0.05
_exptl_crystal_size_mid 0.01
_exptl_crystal_size_min 0.01
_refine_diff_density_max 0.272
_refine_diff_density_min -0.322
_refine_diff_density_rms 0.057
_refine_ls_extinction_method none
_refine_ls_goodness_of_fit_ref 1.055
_refine_ls_hydrogen_treatment constr
_refine_ls_matrix_type full
_refine_ls_number_parameters 298
_refine_ls_number_reflns 3728
_refine_ls_number_restraints 0
_refine_ls_restrained_S_all 1.055
_refine_ls_R_factor_all 0.0703
_refine_ls_R_factor_gt 0.0604
_refine_ls_shift/su_max 0.000
_refine_ls_shift/su_mean 0.000
_refine_ls_structure_factor_coef Fsqd
_refine_ls_weighting_details 'calc w=1/[\s^2^(Fo^2^)+(0.0913P)^2^+0.3139P] where P=(Fo^2^+2Fc^2^)/3'
_refine_ls_weighting_scheme calc
_refine_ls_wR_factor_gt 0.1607
_refine_ls_wR_factor_ref 0.1678
_reflns_number_gt 3084
_reflns_number_total 3728
_reflns_threshold_expression >2sigma(I)
_cod_data_source_file c001109f.txt
_cod_data_source_block c:\1-(4-nitrophenyl)-2,4,6-triphenylbenzene
_cod_original_sg_symbol_H-M P-1
_cod_database_code 7025467

loop_
_symmetry_equiv_pos_as_xyz
'x, y, z'
'-x, -y, -z'

loop_
_atom_site_label
_atom_site_type_symbol
_atom_site_fract_x
_atom_site_fract_y
_atom_site_fract_z
_atom_site_U_iso_or_equiv
_atom_site_adp_type
_atom_site_occupancy
_atom_site_symmetry_multiplicity
_atom_site_calc_flag
_atom_site_refinement_flags
O1 O -0.21752(18) 0.80961(17) -0.49903(14) 0.0367(4) Uani 1 1 d .
O2 O -0.36125(17) 1.00265(18) -0.40803(14) 0.0348(4) Uani 1 1 d .
N1 N -0.26331(19) 0.89213(19) -0.41008(15) 0.0244(4) Uani 1 1 d .
C1 C -0.0070(2) 0.7519(2) 0.01414(17) 0.0191(4) Uani 1 1 d .
C2 C -0.0708(2) 0.7008(2) 0.11997(17) 0.0193(4) Uani 1 1 d .
C3 C -0.0106(2) 0.6669(2) 0.22474(17) 0.0203(4) Uani 1 1 d .
H3 H -0.0522 0.6289 0.2939 0.024 Uiso 1 1 calc R
C4 C 0.1096(2) 0.6879(2) 0.22967(17) 0.0202(4) Uani 1 1 d .
C5 C 0.1700(2) 0.7414(2) 0.12631(17) 0.0197(4) Uani 1 1 d .
H5 H 0.2500 0.7589 0.1302 0.024 Uiso 1 1 calc R
C6 C 0.1172(2) 0.7703(2) 0.01702(17) 0.0193(4) Uani 1 1 d .
C11 C -0.0733(2) 0.7887(2) -0.09689(17) 0.0190(4) Uani 1 1 d .
C12 C -0.2023(2) 0.6791(2) 0.12508(17) 0.0188(4) Uani 1 1 d .
C14 C 0.17375(19) 0.6519(2) 0.34200(17) 0.0203(5) Uani 1 1 d .
C16 C 0.1969(2) 0.8182(2) -0.09153(17) 0.0199(4) Uani 1 1 d .
C21 C -0.0044(2) 0.7175(2) -0.21193(17) 0.0206(4) Uani 1 1 d .
H21 H 0.0862 0.6456 -0.2198 0.025 Uiso 1 1 calc R
C22 C -0.2153(2) 0.6044(2) 0.03135(18) 0.0224(5) Uani 1 1 d .
H22 H -0.1410 0.5711 -0.0413 0.027 Uiso 1 1 calc R
C24 C 0.1994(2) 0.5260(2) 0.39339(18) 0.0249(5) Uani 1 1 d .
H24 H 0.1714 0.4649 0.3591 0.030 Uiso 1 1 calc R
C26 C 0.3454(2) 0.7552(2) -0.12146(19) 0.0251(5) Uani 1 1 d .
H26 H 0.3925 0.6805 -0.0754 0.030 Uiso 1 1 calc R
C31 C -0.0664(2) 0.7502(2) -0.31453(18) 0.0216(4) Uani 1 1 d .
H31 H -0.0202 0.7008 -0.3924 0.026 Uiso 1 1 calc R
C32 C -0.3350(2) 0.5786(2) 0.04331(19) 0.0255(5) Uani 1 1 d .
H32 H -0.3425 0.5282 -0.0213 0.031 Uiso 1 1 calc R
C34 C 0.2656(2) 0.4892(2) 0.49442(19) 0.0293(5) Uani 1 1 d .
H34 H 0.2844 0.4026 0.5277 0.035 Uiso 1 1 calc R
C36 C 0.4243(2) 0.8003(2) -0.2172(2) 0.0299(5) Uani 1 1 d .
H36 H 0.5246 0.7565 -0.2360 0.036 Uiso 1 1 calc R
C41 C -0.1967(2) 0.8560(2) -0.30133(17) 0.0211(5) Uani 1 1 d .
C42 C -0.4443(2) 0.6258(2) 0.1492(2) 0.0268(5) Uani 1 1 d .
H42 H -0.5255 0.6061 0.1583 0.032 Uiso 1 1 calc R
C44 C 0.3043(2) 0.5791(3) 0.54667(18) 0.0290(5) Uani 1 1 d .
H44 H 0.3497 0.5539 0.6154 0.035 Uiso 1 1 calc R
C46 C 0.3576(2) 0.9087(2) -0.28544(19) 0.0293(5) Uani 1 1 d .
H46 H 0.4117 0.9399 -0.3508 0.035 Uiso 1 1 calc R
C51 C -0.2683(2) 0.9310(2) -0.18884(18) 0.0223(5) Uani 1 1 d .
H51 H -0.3573 1.0047 -0.1826 0.027 Uiso 1 1 calc R
C52 C -0.4339(2) 0.7020(2) 0.24169(19) 0.0253(5) Uani 1 1 d .
H52 H -0.5091 0.7360 0.3136 0.030 Uiso 1 1 calc R
C54 C 0.2766(2) 0.7049(2) 0.49851(18) 0.0276(5) Uani 1 1 d .
H54 H 0.3013 0.7670 0.5352 0.033 Uiso 1 1 calc R
C56 C 0.2116(2) 0.9714(2) -0.25752(19) 0.0261(5) Uani 1 1 d .
H56 H 0.1651 1.0455 -0.3045 0.031 Uiso 1 1 calc R
C61 C -0.2058(2) 0.8947(2) -0.08664(17) 0.0211(4) Uani 1 1 d .
H61 H -0.2538 0.9428 -0.0083 0.025 Uiso 1 1 calc R
C62 C -0.3146(2) 0.7288(2) 0.22980(18) 0.0226(5) Uani 1 1 d .
H62 H -0.3089 0.7815 0.2935 0.027 Uiso 1 1 calc R
C64 C 0.2123(2) 0.7412(2) 0.39613(18) 0.0235(5) Uani 1 1 d .
H64 H 0.1946 0.8277 0.3629 0.028 Uiso 1 1 calc R
C66 C 0.1315(2) 0.9268(2) -0.16082(18) 0.0220(5) Uani 1 1 d .
H66 H 0.0312 0.9713 -0.1423 0.026 Uiso 1 1 calc R

loop_
_atom_site_aniso_label
_atom_site_aniso_U_11
_atom_site_aniso_U_22
_atom_site_aniso_U_33
_atom_site_aniso_U_23
_atom_site_aniso_U_13
_atom_site_aniso_U_12
O1 0.0485(10) 0.0453(11) 0.0201(8) -0.0038(7) -0.0114(7) -0.0203(9)
O2 0.0334(9) 0.0450(11) 0.0255(8) 0.0068(7) -0.0118(7) -0.0133(9)
N1 0.0259(9) 0.0353(11) 0.0175(9) 0.0046(8) -0.0052(7) -0.0181(9)
C1 0.0187(9) 0.0222(11) 0.0131(9) -0.0012(7) 0.0008(8) -0.0069(9)
C2 0.0166(9) 0.0268(11) 0.0129(9) -0.0026(8) 0.0016(7) -0.0092(9)
C3 0.0191(9) 0.0291(11) 0.0119(9) -0.0004(8) 0.0005(7) -0.0107(9)
C4 0.0180(9) 0.0267(11) 0.0136(9) -0.0016(8) -0.0003(7) -0.0081(9)
C5 0.0154(9) 0.0261(11) 0.0175(9) -0.0002(8) -0.0016(8) -0.0091(9)
C6 0.0173(9) 0.0249(11) 0.0138(9) -0.0015(8) 0.0006(7) -0.0083(9)
C11 0.0191(9) 0.0268(11) 0.0137(9) 0.0006(8) 0.0006(8) -0.0140(9)
C12 0.0182(9) 0.0247(11) 0.0141(9) 0.0041(8) -0.0034(7) -0.0097(9)
C14 0.0120(9) 0.0349(12) 0.0116(9) -0.0005(8) 0.0019(7) -0.0093(9)
C16 0.0220(10) 0.0277(11) 0.0138(9) 0.0009(8) -0.0022(8) -0.0146(9)
C21 0.0181(9) 0.0282(11) 0.0149(9) -0.0012(8) 0.0007(7) -0.0106(9)
C22 0.0216(10) 0.0275(12) 0.0165(9) -0.0006(8) -0.0028(8) -0.0089(9)
C24 0.0238(10) 0.0319(12) 0.0191(10) 0.0004(9) -0.0038(8) -0.0118(10)
C26 0.0218(10) 0.0349(13) 0.0202(10) 0.0058(9) -0.0020(8) -0.0149(10)
C31 0.0216(10) 0.0317(12) 0.0137(9) -0.0011(8) 0.0004(8) -0.0148(9)
C32 0.0256(11) 0.0286(12) 0.0251(11) 0.0016(9) -0.0086(9) -0.0122(10)
C34 0.0249(11) 0.0381(13) 0.0218(11) 0.0065(9) -0.0046(9) -0.0105(10)
C36 0.0223(10) 0.0455(14) 0.0247(11) 0.0037(10) 0.0002(9) -0.0196(11)
C41 0.0247(10) 0.0329(12) 0.0128(9) 0.0039(8) -0.0046(8) -0.0189(10)
C42 0.0184(10) 0.0338(13) 0.0318(11) 0.0073(9) -0.0091(9) -0.0128(10)
C44 0.0185(10) 0.0535(16) 0.0136(9) 0.0039(9) -0.0025(8) -0.0138(11)
C46 0.0358(12) 0.0436(14) 0.0187(10) 0.0070(9) -0.0029(9) -0.0286(11)
C51 0.0212(10) 0.0281(12) 0.0179(10) 0.0024(8) -0.0026(8) -0.0113(9)
C52 0.0186(10) 0.0338(13) 0.0215(10) 0.0054(9) -0.0007(8) -0.0110(10)
C54 0.0229(10) 0.0477(14) 0.0165(10) -0.0017(9) -0.0009(8) -0.0201(11)
C56 0.0360(12) 0.0317(12) 0.0176(10) 0.0035(8) -0.0057(9) -0.0213(11)
C61 0.0210(10) 0.0303(12) 0.0125(9) -0.0016(8) -0.0005(8) -0.0123(9)
C62 0.0226(10) 0.0317(12) 0.0153(9) 0.0023(8) -0.0025(8) -0.0138(10)
C64 0.0198(10) 0.0364(13) 0.0161(9) 0.0016(8) -0.0004(8) -0.0149(10)
C66 0.0231(10) 0.0275(12) 0.0176(9) -0.0010(8) -0.0035(8) -0.0127(9)

loop_
_atom_type_symbol
_atom_type_description
_atom_type_scat_dispersion_real
_atom_type_scat_dispersion_imag
_atom_type_scat_source
C C 0.0033 0.0016 'International Tables Vol C Tables 4.2.6.8 and 6.1.1.4'
H H 0.0000 0.0000 'International Tables Vol C Tables 4.2.6.8 and 6.1.1.4'
N N 0.0061 0.0033 'International Tables Vol C Tables 4.2.6.8 and 6.1.1.4'
O O 0.0106 0.0060 'International Tables Vol C Tables 4.2.6.8 and 6.1.1.4'

loop_
_geom_angle_atom_site_label_1
_geom_angle_atom_site_label_2
_geom_angle_atom_site_label_3
_geom_angle
O2 N1 O1 123.22(18)
O2 N1 C41 118.68(17)
O1 N1 C41 118.10(18)
C2 C1 C6 119.09(18)
C2 C1 C11 119.62(17)
C6 C1 C11 121.27(16)
C3 C2 C1 120.23(17)
C3 C2 C12 117.21(16)
C1 C2 C12 122.55(17)
C2 C3 C4 121.04(17)
C2 C3 H3 119.5
C4 C3 H3 119.5
C5 C4 C3 118.43(18)
C5 C4 C14 120.57(17)
C3 C4 C14 121.00(17)
C4 C5 C6 122.29(17)
C4 C5 H5 118.9
C6 C5 H5 118.9
C5 C6 C1 118.79(17)
C5 C6 C16 117.59(16)
C1 C6 C16 123.62(17)
C61 C11 C21 119.16(18)
C61 C11 C1 120.19(17)
C21 C11 C1 120.64(18)
C62 C12 C22 118.26(17)
C62 C12 C2 119.31(17)
C22 C12 C2 122.35(17)
C64 C14 C24 118.59(18)
C64 C14 C4 121.12(18)
C24 C14 C4 120.27(18)
C66 C16 C26 118.00(18)
C66 C16 C6 123.04(18)
C26 C16 C6 118.89(19)
C31 C21 C11 120.78(19)
C31 C21 H21 119.6
C11 C21 H21 119.6
C32 C22 C12 120.79(18)
C32 C22 H22 119.6
C12 C22 H22 119.6
C34 C24 C14 120.60(19)
C34 C24 H24 119.7
C14 C24 H24 119.7
C36 C26 C16 121.0(2)
C36 C26 H26 119.5
C16 C26 H26 119.5
C41 C31 C21 118.49(18)
C41 C31 H31 120.8
C21 C31 H31 120.8
C22 C32 C42 120.36(19)
C22 C32 H32 119.8
C42 C32 H32 119.8
C44 C34 C24 120.0(2)
C44 C34 H34 120.0
C24 C34 H34 120.0
C46 C36 C26 120.3(2)
C46 C36 H36 119.8
C26 C36 H36 119.8
C31 C41 C51 122.64(18)
C31 C41 N1 118.95(17)
C51 C41 N1 118.42(19)
C52 C42 C32 119.41(18)
C52 C42 H42 120.3
C32 C42 H42 120.3
C54 C44 C34 119.88(19)
C54 C44 H44 120.1
C34 C44 H44 120.1
C56 C46 C36 119.30(19)
C56 C46 H46 120.3
C36 C46 H46 120.3
C61 C51 C41 117.95(19)
C61 C51 H51 121.0
C41 C51 H51 121.0
C62 C52 C42 120.43(18)
C62 C52 H52 119.8
C42 C52 H52 119.8
C44 C54 C64 120.19(19)
C44 C54 H54 119.9
C64 C54 H54 119.9
C46 C56 C66 120.6(2)
C46 C56 H56 119.7
C66 C56 H56 119.7
C51 C61 C11 120.95(18)
C51 C61 H61 119.5
C11 C61 H61 119.5
C52 C62 C12 120.73(18)
C52 C62 H62 119.6
C12 C62 H62 119.6
C54 C64 C14 120.7(2)
C54 C64 H64 119.7
C14 C64 H64 119.7
C16 C66 C56 120.68(19)
C16 C66 H66 119.7
C56 C66 H66 119.7

loop_
_geom_bond_atom_site_label_1
_geom_bond_atom_site_label_2
_geom_bond_distance
O1 N1 1.230(2)
O2 N1 1.226(2)
N1 C41 1.470(3)
C1 C2 1.412(3)
C1 C6 1.415(3)
C1 C11 1.491(3)
C2 C3 1.393(3)
C2 C12 1.492(3)
C3 C4 1.393(3)
C3 H3 0.9500
C4 C5 1.391(3)
C4 C14 1.491(3)
C5 C6 1.396(3)
C5 H5 0.9500
C6 C16 1.496(3)
C11 C61 1.395(3)
C11 C21 1.396(3)
C12 C62 1.398(3)
C12 C22 1.402(3)
C14 C64 1.394(3)
C14 C24 1.396(3)
C16 C66 1.387(3)
C16 C26 1.404(3)
C21 C31 1.382(3)
C21 H21 0.9500
C22 C32 1.383(3)
C22 H22 0.9500
C24 C34 1.392(3)
C24 H24 0.9500
C26 C36 1.386(3)
C26 H26 0.9500
C31 C41 1.375(3)
C31 H31 0.9500
C32 C42 1.389(3)
C32 H32 0.9500
C34 C44 1.390(3)
C34 H34 0.9500
C36 C46 1.382(3)
C36 H36 0.9500
C41 C51 1.393(3)
C42 C52 1.389(3)
C42 H42 0.9500
C44 C54 1.379(3)
C44 H44 0.9500
C46 C56 1.382(3)
C46 H46 0.9500
C51 C61 1.382(3)
C51 H51 0.9500
C52 C62 1.385(3)
C52 H52 0.9500
C54 C64 1.394(3)
C54 H54 0.9500
C56 C66 1.397(3)
C56 H56 0.9500
C61 H61 0.9500
C62 H62 0.9500
C64 H64 0.9500
C66 H66 0.9500

loop_
_geom_torsion_atom_site_label_1
_geom_torsion_atom_site_label_2
_geom_torsion_atom_site_label_3
_geom_torsion_atom_site_label_4
_geom_torsion
C6 C1 C2 C3 -1.1(3)
C11 C1 C2 C3 -179.49(17)
C6 C1 C2 C12 179.62(18)
C11 C1 C2 C12 1.2(3)
C1 C2 C3 C4 2.8(3)
C12 C2 C3 C4 -177.90(18)
C2 C3 C4 C5 -1.2(3)
C2 C3 C4 C14 179.86(18)
C3 C4 C5 C6 -2.2(3)
C14 C4 C5 C6 176.81(18)
C4 C5 C6 C1 3.8(3)
C4 C5 C6 C16 -175.72(18)
C2 C1 C6 C5 -2.1(3)
C11 C1 C6 C5 176.28(18)
C2 C1 C6 C16 177.38(18)
C11 C1 C6 C16 -4.2(3)
C2 C1 C11 C61 65.3(3)
C6 C1 C11 C61 -113.1(2)
C2 C1 C11 C21 -114.3(2)
C6 C1 C11 C21 67.3(3)
C3 C2 C12 C62 49.8(3)
C1 C2 C12 C62 -130.9(2)
C3 C2 C12 C22 -126.8(2)
C1 C2 C12 C22 52.5(3)
C5 C4 C14 C64 48.0(3)
C3 C4 C14 C64 -133.1(2)
C5 C4 C14 C24 -130.6(2)
C3 C4 C14 C24 48.4(3)
C5 C6 C16 C66 -134.5(2)
C1 C6 C16 C66 46.0(3)
C5 C6 C16 C26 42.3(3)
C1 C6 C16 C26 -137.2(2)
C61 C11 C21 C31 -0.5(3)
C1 C11 C21 C31 179.11(17)
C62 C12 C22 C32 -1.1(3)
C2 C12 C22 C32 175.55(19)
C64 C14 C24 C34 -1.7(3)
C4 C14 C24 C34 176.83(17)
C66 C16 C26 C36 0.1(3)
C6 C16 C26 C36 -176.80(18)
C11 C21 C31 C41 1.0(3)
C12 C22 C32 C42 -0.4(3)
C14 C24 C34 C44 1.3(3)
C16 C26 C36 C46 -0.1(3)
C21 C31 C41 C51 -0.1(3)
C21 C31 C41 N1 179.70(16)
O2 N1 C41 C31 -163.45(18)
O1 N1 C41 C31 16.4(3)
O2 N1 C41 C51 16.4(3)
O1 N1 C41 C51 -163.76(18)
C22 C32 C42 C52 1.5(3)
C24 C34 C44 C54 0.2(3)
C26 C36 C46 C56 -0.2(3)
C31 C41 C51 C61 -1.2(3)
N1 C41 C51 C61 178.94(16)
C32 C42 C52 C62 -1.2(3)
C34 C44 C54 C64 -1.2(3)
C36 C46 C56 C66 0.5(3)
C41 C51 C61 C11 1.7(3)
C21 C11 C61 C51 -0.9(3)
C1 C11 C61 C51 179.48(17)
C42 C52 C62 C12 -0.4(3)
C22 C12 C62 C52 1.5(3)
C2 C12 C62 C52 -175.27(18)
C44 C54 C64 C14 0.8(3)
C24 C14 C64 C54 0.7(3)
C4 C14 C64 C54 -177.83(17)
C26 C16 C66 C56 0.1(3)
C6 C16 C66 C56 176.93(17)
C46 C56 C66 C16 -0.4(3)
